data_9017223
loop_
_publ_author_name
'Sharygin, V. V.'
'Pekov, I. V.'
'Zubkova, N. V.'
'Khomyakov, A. P.'
'Stoppa, F.'
'Pushcharovsky, D. Y.'

_publ_section_title
;
 Umbrianite, K7Na2Ca2[Al3Si10O29]F2Cl2, a new mineral species from melilitolite
 of the Pian di Celle volcano, Umbria, Italy
;
_journal_name_full 'European Journal of Mineralogy'
_journal_page_first 655
_journal_page_last 669
_journal_volume 25
_journal_year 2013
_chemical_compound_source 'Pian di Celle volcano, Umbria, Italy'
_chemical_formula_sum 'Al3.1 Ca2.5 Cl1.9 F2.1 Fe0.3 K6.5 Mg0.1 Na1.6 O29 Si9.6'
_chemical_name_mineral Umbrianite
_space_group_IT_number 59
_space_group_name_Hall '-P 2ab 2a'
_space_group_name_H-M_alt 'P m m n :2'
_symmetry_space_group_name_H-M 'P m m n :2'
_cell_angle_alpha 90
_cell_angle_beta 90
_cell_angle_gamma 90
_cell_formula_units_Z 2
_cell_length_a 7.0618
_cell_length_b 38.420
_cell_length_c 6.5734
_cell_volume 1783.458
_database_code_amcsd 0020030
_exptl_crystal_density_diffrn 2.486
_cod_data_source_file inputs/fixed/downloads/08/08592.cif
_cod_data_source_block 08592
_cod_original_sg_symbol_H-M 'P m m n'
_cod_original_formula_sum 'K6.5 Na1.6 Ca2.5 Si9.6 Al3.1 Fe.3 Mg.1 O29 F2.1 Cl1.9'
_cod_database_code 9017223

loop_
_space_group_symop_operation_xyz
x,y,z
x,1/2-y,z
-x,1/2+y,-z
1/2-x,y,z
1/2+x,-y,-z
1/2+x,1/2+y,-z
1/2-x,1/2-y,z
-x,-y,-z

loop_
_atom_site_label
_atom_site_fract_x
_atom_site_fract_y
_atom_site_fract_z
_atom_site_occupancy
_atom_site_U_iso_or_equiv
K(1) 0.25000 0.33849 0.11120 1.00000 0.06170
K(2) 0.25000 0.25000 -0.27750 0.80000 0.03510
Na(2) 0.25000 0.25000 -0.27750 0.08000 0.03510
K(3) 0.25000 0.41285 -0.28240 0.90000 0.03530
Na(3) 0.25000 0.41285 -0.28240 0.06000 0.03530
K(4) 0.25000 0.66020 0.51980 0.45000 0.03500
K(4*) 0.15700 0.66030 0.52300 0.25000 0.04900
Na 0.00000 0.50000 0.50000 0.70000 0.02320
Ca1 0.00000 0.50000 0.50000 0.30000 0.02320
Si(1) 0.25000 0.75000 0.39610 0.50000 0.01440
Al(1) 0.25000 0.75000 0.39610 0.50000 0.01440
Si(2) 0.25000 0.70109 0.02310 1.00000 0.02340
Si(3) 0.25000 0.56856 -0.57950 1.00000 0.01550
Si(4) -0.03300 0.57166 -0.21930 1.00000 0.01140
Si(5) -0.01570 0.75000 0.78050 0.55000 0.02830
Al(5) -0.01570 0.75000 0.78050 0.30000 0.02830
Fe(5) -0.01570 0.75000 0.78050 0.15000 0.02830
Al 0.25000 0.61619 0.03320 1.00000 0.01650
Ca2 0.25000 0.50431 -0.99770 0.95000 0.01110
Mg 0.25000 0.50431 -0.99770 0.05000 0.01110
O(1) 0.06310 0.71460 0.90750 1.00000 0.07800
O(2) 0.05120 0.60230 -0.08870 1.00000 0.06600
O(3) 0.25000 0.53170 -0.68200 1.00000 0.02800
O(4) 0.25000 0.60210 -0.72390 1.00000 0.04600
O(5) -0.01690 0.53449 -0.12260 1.00000 0.04900
O(6) 0.25000 0.65950 0.03320 1.00000 0.07000
O(7) 0.05820 0.75000 0.53860 1.00000 0.05100
O(8) 0.75000 0.75000 0.79700 1.00000 0.11600
O(9) 0.06330 0.57260 -0.43750 1.00000 0.05300
O(10) 0.25000 0.71530 0.25640 1.00000 0.04400
O(11) 0.75000 0.58260 -0.26250 1.00000 0.03600
F1 0.25000 0.47937 -0.31760 1.00000 0.02470
Cl 0.75000 0.66536 0.38550 0.95000 0.09900
F2 0.75000 0.66536 0.38550 0.05000 0.09900

loop_
_cod_changelog_entry_id
_cod_changelog_entry_author
_cod_changelog_entry_date
_cod_changelog_entry_text
1
;cod-tools version 3.10.1
Id: cif_fix_AMCSD_atom_labels 10224 2024-08-07 11:09:31Z saulius
;
2024-08-07T19:40:21+03:00
;Changed the following '_atom_site_label' values:
the first duplicated label 'Ca'  converted to 'Ca1'
duplicated label 'Ca' at index 18 converted to 'Ca2'
the first duplicated label 'F'  converted to 'F1'
duplicated label 'F' at index 33 converted to 'F2'
;

loop_
_cod_related_entry_id
_cod_related_entry_database
_cod_related_entry_code
1 AMCSD 0020030
